data_7108417
loop_
_publ_author_name
'Na Wu'
'Antonios Messinis'
'Andrei S. Batsanov'
'Zhen Yang'
'Andrew Whiting'
'Todd B. Marder'

_publ_section_title
;
 Palladium(II)-catalysed tandem cyclization of electron-deficient aromatic
 enynes
;
_journal_name_full Chem.Commun.
_journal_page_first 9986
_journal_paper_doi 10.1039/c2cc35114e
_journal_volume 48
_journal_year 2012
_chemical_formula_moiety 'C20 H22 O3'
_chemical_formula_sum 'C20 H22 O3'
_chemical_formula_weight 310.38
_chemical_melting_point 356(1)
_chemical_name_common 'ethyl 2-(2-(cyclohexylidenemethyl)-1-oxo-1H-inden-3-yl)acetate'
_chemical_name_systematic
;
ethyl 2-(2-(cyclohexylidenemethyl)-1-oxo-1H-inden-3-yl)acetate
;
_space_group_crystal_system monoclinic
_space_group_IT_number 14
_space_group_name_Hall '-P 2ybc'
_space_group_name_H-M_alt 'P 1 21/c 1'
_symmetry_space_group_name_Hall '-P 2ybc'
_symmetry_space_group_name_H-M 'P 1 21/c 1'
_atom_sites_solution_hydrogens geom
_atom_sites_solution_primary direct
_atom_sites_solution_secondary difmap
_audit_creation_date 2011-09-02
_audit_creation_method ' Olex2 1.1-beta (compiled 2011.08.31 svn.r1945, GUI svn.r3824)'
_cell_angle_alpha 90.00
_cell_angle_beta 115.377(7)
_cell_angle_gamma 90.00
_cell_formula_units_Z 4
_cell_length_a 10.5444(3)
_cell_length_b 16.3175(5)
_cell_length_c 10.4557(3)
_cell_measurement_reflns_used 7068
_cell_measurement_temperature 120
_cell_measurement_theta_max 29.970
_cell_measurement_theta_min 2.475
_cell_volume 1625.40(13)
_computing_cell_refinement 'SAINT v7.46A (Bruker, 2008)'
_computing_data_collection 'SMART v5.625 (Bruker, 2001)'
_computing_data_reduction 'SAINT v7.46A (Bruker, 2008)'
_computing_molecular_graphics
;
O. V. Dolomanov, L. J. Bourhis, R. J. Gildea, J. A. K. Howard and H. Puschmann,
OLEX2: a complete structure solution, refinement and analysis program.
J. Appl. Cryst. (2009). 42, 339-341.
;
_computing_publication_material
;
O. V. Dolomanov, L. J. Bourhis, R. J. Gildea, J. A. K. Howard and H. Puschmann,
OLEX2: a complete structure solution, refinement and analysis program.
J. Appl. Cryst. (2009). 42, 339-341.
;
_computing_structure_refinement
;
XL, G.M. Sheldrick, Acta Cryst.
(2008). A64, 112-122
;
_computing_structure_solution
;
XS, G.M. Sheldrick, Acta Cryst.
(2008). A64, 112-122
;
_diffrn_ambient_temperature 120
_diffrn_detector 'CCD area detector'
_diffrn_detector_area_resol_mean 5.6
_diffrn_detector_type 'Bruker SMART CCD 6000 area detector'
_diffrn_measured_fraction_theta_full 1.000
_diffrn_measured_fraction_theta_max 1.000
_diffrn_measurement_device 'three-circle diffractometer'
_diffrn_measurement_device_type 'Bruker SMART CCD 6000 area detector'
_diffrn_measurement_method '\w scans'
_diffrn_radiation_monochromator graphite
_diffrn_radiation_probe x-ray
_diffrn_radiation_type MoK\a
_diffrn_radiation_wavelength 0.71073
_diffrn_radiation_xray_symbol K-L~3~
_diffrn_reflns_av_R_equivalents 0.0357
_diffrn_reflns_av_unetI/netI 0.0289
_diffrn_reflns_limit_h_max 14
_diffrn_reflns_limit_h_min -14
_diffrn_reflns_limit_k_max 22
_diffrn_reflns_limit_k_min -22
_diffrn_reflns_limit_l_max 14
_diffrn_reflns_limit_l_min -14
_diffrn_reflns_number 22166
_diffrn_reflns_theta_full 29.99
_diffrn_reflns_theta_max 29.99
_diffrn_reflns_theta_min 2.14
_diffrn_source 'sealed X-ray tube'
_diffrn_source_current 35.0
_diffrn_source_power 1.75
_diffrn_source_target Mo
_diffrn_source_voltage 50.0
_diffrn_standards_number 0
_exptl_absorpt_coefficient_mu 0.084
_exptl_absorpt_correction_type none
_exptl_crystal_colour yellow
_exptl_crystal_density_diffrn 1.268
_exptl_crystal_description tablet
_exptl_crystal_F_000 664
_exptl_crystal_size_max 0.36
_exptl_crystal_size_mid 0.22
_exptl_crystal_size_min 0.12
_refine_diff_density_max 0.380
_refine_diff_density_min -0.184
_refine_diff_density_rms 0.047
_refine_ls_extinction_method none
_refine_ls_goodness_of_fit_ref 1.048
_refine_ls_hydrogen_treatment refall
_refine_ls_matrix_type full
_refine_ls_number_parameters 296
_refine_ls_number_reflns 4732
_refine_ls_number_restraints 0
_refine_ls_restrained_S_all 1.048
_refine_ls_R_factor_all 0.0539
_refine_ls_R_factor_gt 0.0407
_refine_ls_shift/su_max 0.000
_refine_ls_shift/su_mean 0.000
_refine_ls_structure_factor_coef Fsqd
_refine_ls_weighting_details 'calc w=1/[\s^2^(Fo^2^)+(0.0676P)^2^+0.0530P] where P=(Fo^2^+2Fc^2^)/3'
_refine_ls_weighting_scheme calc
_refine_ls_wR_factor_gt 0.1061
_refine_ls_wR_factor_ref 0.1128
_reflns_number_gt 3662
_reflns_number_total 4732
_reflns_threshold_expression I>2\s(I)
_cod_data_source_file c2cc35114e.txt
_cod_data_source_block 3e
_cod_original_cell_volume 1625.4(1)
_cod_database_code 7108417

loop_
_space_group_symop_id
_space_group_symop_operation_xyz
1 'x, y, z'
2 '-x, y+1/2, -z+1/2'
3 '-x, -y, -z'
4 'x, -y-1/2, z-1/2'

loop_
_atom_site_label
_atom_site_type_symbol
_atom_site_fract_x
_atom_site_fract_y
_atom_site_fract_z
_atom_site_U_iso_or_equiv
_atom_site_adp_type
_atom_site_occupancy
_atom_site_symmetry_multiplicity
_atom_site_calc_flag
O1 O 0.24850(8) 0.53509(5) 0.74919(8) 0.02752(19) Uani 1 1 d
O2 O 0.12876(8) 0.43701(4) 0.05347(8) 0.02350(17) Uani 1 1 d
O3 O 0.21710(7) 0.54992(4) 0.18544(7) 0.02020(16) Uani 1 1 d
C1 C 0.20089(10) 0.54284(6) 0.62148(11) 0.0192(2) Uani 1 1 d
C2 C 0.19267(10) 0.47752(6) 0.51559(10) 0.01793(19) Uani 1 1 d
C3 C 0.12127(10) 0.50937(6) 0.38391(10) 0.01690(19) Uani 1 1 d
C4 C 0.08392(10) 0.59612(6) 0.39377(10) 0.01772(19) Uani 1 1 d
C5 C 0.00908(11) 0.65155(6) 0.28820(11) 0.0208(2) Uani 1 1 d
H5 H -0.0302(13) 0.6358(8) 0.1884(14) 0.023(3) Uiso 1 1 d
C6 C -0.01311(12) 0.73013(6) 0.32991(12) 0.0246(2) Uani 1 1 d
H6 H -0.0673(14) 0.7702(8) 0.2587(14) 0.029(3) Uiso 1 1 d
C7 C 0.03790(12) 0.75192(7) 0.47156(13) 0.0262(2) Uani 1 1 d
H7 H 0.0204(15) 0.8061(9) 0.4987(15) 0.037(4) Uiso 1 1 d
C8 C 0.11247(11) 0.69488(7) 0.57771(12) 0.0243(2) Uani 1 1 d
H8 H 0.1482(14) 0.7085(9) 0.6775(15) 0.030(3) Uiso 1 1 d
C9 C 0.13317(10) 0.61765(6) 0.53663(11) 0.0195(2) Uani 1 1 d
C10 C 0.24240(10) 0.39393(6) 0.55899(10) 0.0202(2) Uani 1 1 d
H10 H 0.2179(14) 0.3706(8) 0.6320(14) 0.025(3) Uiso 1 1 d
C11 C 0.31662(10) 0.34703(6) 0.50964(11) 0.0197(2) Uani 1 1 d
C12 C 0.37481(11) 0.37611(6) 0.40905(11) 0.0214(2) Uani 1 1 d
H12A H 0.3221(14) 0.3487(8) 0.3147(14) 0.024(3) Uiso 1 1 d
H12B H 0.3597(13) 0.4376(8) 0.3932(14) 0.027(3) Uiso 1 1 d
C13 C 0.53202(11) 0.35628(7) 0.46447(12) 0.0244(2) Uani 1 1 d
H13A H 0.5658(15) 0.3731(8) 0.3907(15) 0.032(3) Uiso 1 1 d
H13B H 0.5853(14) 0.3914(8) 0.5503(14) 0.030(3) Uiso 1 1 d
C14 C 0.56215(12) 0.26602(7) 0.50312(12) 0.0275(2) Uani 1 1 d
H14A H 0.5126(15) 0.2320(8) 0.4152(15) 0.033(4) Uiso 1 1 d
H14B H 0.6671(17) 0.2567(9) 0.5396(16) 0.042(4) Uiso 1 1 d
C15 C 0.50855(12) 0.24051(7) 0.61141(12) 0.0271(2) Uani 1 1 d
H15A H 0.5619(14) 0.2721(8) 0.7050(14) 0.027(3) Uiso 1 1 d
H15B H 0.5258(15) 0.1806(10) 0.6356(15) 0.039(4) Uiso 1 1 d
C16 C 0.35172(12) 0.25913(7) 0.55757(13) 0.0256(2) Uani 1 1 d
H16A H 0.3170(15) 0.2474(8) 0.6330(16) 0.036(4) Uiso 1 1 d
H16B H 0.3023(14) 0.2214(8) 0.4766(14) 0.027(3) Uiso 1 1 d
C17 C 0.06950(11) 0.46458(6) 0.24678(11) 0.01829(19) Uani 1 1 d
H17A H -0.0288(14) 0.4806(8) 0.1903(13) 0.026(3) Uiso 1 1 d
H17B H 0.0736(13) 0.4047(8) 0.2640(13) 0.024(3) Uiso 1 1 d
C18 C 0.14164(10) 0.48098(6) 0.15113(10) 0.01752(19) Uani 1 1 d
C19 C 0.28952(11) 0.57161(7) 0.09800(12) 0.0241(2) Uani 1 1 d
H19A H 0.2267(14) 0.5600(8) -0.0023(15) 0.027(3) Uiso 1 1 d
H19B H 0.3043(15) 0.6313(9) 0.1131(14) 0.033(4) Uiso 1 1 d
C20 C 0.42628(13) 0.52631(9) 0.14518(15) 0.0351(3) Uani 1 1 d
H20A H 0.4072(17) 0.4666(10) 0.1284(17) 0.047(4) Uiso 1 1 d
H20B H 0.4856(18) 0.5346(10) 0.2491(19) 0.050(4) Uiso 1 1 d
H20C H 0.473(2) 0.5443(10) 0.0879(19) 0.060(5) Uiso 1 1 d

loop_
_atom_site_aniso_label
_atom_site_aniso_U_11
_atom_site_aniso_U_22
_atom_site_aniso_U_33
_atom_site_aniso_U_23
_atom_site_aniso_U_13
_atom_site_aniso_U_12
O1 0.0252(4) 0.0384(5) 0.0191(4) -0.0011(3) 0.0096(3) 0.0036(3)
O2 0.0282(4) 0.0227(4) 0.0206(4) -0.0049(3) 0.0114(3) -0.0021(3)
O3 0.0221(3) 0.0199(3) 0.0217(4) -0.0030(3) 0.0123(3) -0.0040(3)
C1 0.0160(4) 0.0241(5) 0.0202(5) -0.0018(4) 0.0102(4) -0.0005(4)
C2 0.0174(4) 0.0194(4) 0.0198(5) 0.0000(4) 0.0107(4) -0.0004(3)
C3 0.0171(4) 0.0163(4) 0.0203(5) -0.0015(3) 0.0108(4) -0.0016(3)
C4 0.0177(4) 0.0157(4) 0.0228(5) -0.0012(3) 0.0116(4) -0.0010(3)
C5 0.0236(5) 0.0182(5) 0.0238(5) 0.0013(4) 0.0134(4) 0.0004(4)
C6 0.0266(5) 0.0181(5) 0.0339(6) 0.0035(4) 0.0175(5) 0.0028(4)
C7 0.0280(5) 0.0178(5) 0.0396(6) -0.0053(4) 0.0210(5) -0.0011(4)
C8 0.0233(5) 0.0247(5) 0.0286(6) -0.0080(4) 0.0145(4) -0.0026(4)
C9 0.0181(4) 0.0207(5) 0.0225(5) -0.0027(4) 0.0114(4) -0.0012(4)
C10 0.0208(5) 0.0215(5) 0.0201(5) 0.0046(4) 0.0105(4) 0.0013(4)
C11 0.0192(4) 0.0189(5) 0.0210(5) 0.0027(4) 0.0086(4) 0.0005(4)
C12 0.0229(5) 0.0210(5) 0.0230(5) 0.0027(4) 0.0124(4) 0.0031(4)
C13 0.0220(5) 0.0276(5) 0.0273(5) 0.0025(4) 0.0141(4) 0.0037(4)
C14 0.0275(6) 0.0293(6) 0.0281(6) 0.0033(4) 0.0142(5) 0.0102(4)
C15 0.0289(6) 0.0254(5) 0.0271(6) 0.0055(4) 0.0120(5) 0.0082(4)
C16 0.0284(5) 0.0193(5) 0.0314(6) 0.0057(4) 0.0150(5) 0.0032(4)
C17 0.0197(4) 0.0164(4) 0.0196(5) -0.0015(3) 0.0091(4) -0.0018(3)
C18 0.0169(4) 0.0169(4) 0.0170(4) 0.0005(3) 0.0056(4) 0.0013(3)
C19 0.0252(5) 0.0271(5) 0.0236(5) -0.0001(4) 0.0140(4) -0.0053(4)
C20 0.0261(6) 0.0465(8) 0.0384(7) -0.0023(6) 0.0190(5) 0.0005(5)

loop_
_atom_type_symbol
_atom_type_description
_atom_type_scat_dispersion_real
_atom_type_scat_dispersion_imag
_atom_type_scat_source
C C 0.0033 0.0016 'International Tables Vol C Tables 4.2.6.8 and 6.1.1.4'
H H 0.0000 0.0000 'International Tables Vol C Tables 4.2.6.8 and 6.1.1.4'
O O 0.0106 0.0060 'International Tables Vol C Tables 4.2.6.8 and 6.1.1.4'

loop_
_geom_angle_atom_site_label_1
_geom_angle_atom_site_label_2
_geom_angle_atom_site_label_3
_geom_angle
C18 O3 C19 116.51(8)
O1 C1 C2 126.75(9)
O1 C1 C9 127.10(9)
C9 C1 C2 106.11(8)
C3 C2 C1 107.79(8)
C3 C2 C10 129.86(9)
C10 C2 C1 122.00(9)
C2 C3 C4 110.05(8)
C2 C3 C17 127.13(9)
C4 C3 C17 122.42(9)
C5 C4 C3 130.22(9)
C5 C4 C9 120.76(9)
C9 C4 C3 108.98(8)
C4 C5 H5 121.0(7)
C4 C5 C6 117.57(10)
C6 C5 H5 121.4(7)
C5 C6 H6 119.9(8)
C7 C6 C5 121.65(10)
C7 C6 H6 118.5(8)
C6 C7 H7 120.7(8)
C6 C7 C8 120.24(10)
C8 C7 H7 119.0(8)
C7 C8 H8 121.8(8)
C9 C8 C7 118.03(10)
C9 C8 H8 120.2(8)
C4 C9 C1 106.99(8)
C8 C9 C1 131.25(9)
C8 C9 C4 121.73(10)
C2 C10 H10 115.1(8)
C11 C10 C2 127.00(9)
C11 C10 H10 117.9(8)
C10 C11 C12 124.57(9)
C10 C11 C16 120.82(9)
C12 C11 C16 114.58(9)
C11 C12 H12A 109.0(7)
C11 C12 H12B 110.0(7)
C11 C12 C13 111.54(8)
H12A C12 H12B 107.3(10)
C13 C12 H12A 109.2(7)
C13 C12 H12B 109.7(7)
C12 C13 H13A 109.2(8)
C12 C13 H13B 108.3(8)
H13A C13 H13B 106.2(11)
C14 C13 C12 111.82(9)
C14 C13 H13A 111.1(8)
C14 C13 H13B 109.9(8)
C13 C14 H14A 108.9(8)
C13 C14 H14B 108.3(8)
H14A C14 H14B 108.4(12)
C15 C14 C13 111.06(9)
C15 C14 H14A 108.4(8)
C15 C14 H14B 111.8(9)
C14 C15 H15A 110.0(7)
C14 C15 H15B 111.6(8)
C14 C15 C16 111.01(9)
H15A C15 H15B 106.3(11)
C16 C15 H15A 108.3(7)
C16 C15 H15B 109.6(8)
C11 C16 C15 112.48(9)
C11 C16 H16A 108.4(8)
C11 C16 H16B 109.9(8)
C15 C16 H16A 111.6(8)
C15 C16 H16B 106.2(8)
H16A C16 H16B 108.2(11)
C3 C17 H17A 107.8(8)
C3 C17 H17B 109.8(7)
C3 C17 C18 117.89(8)
H17A C17 H17B 108.9(11)
C18 C17 H17A 104.8(7)
C18 C17 H17B 107.4(7)
O2 C18 O3 124.48(9)
O2 C18 C17 123.11(9)
O3 C18 C17 112.39(8)
O3 C19 H19A 108.9(8)
O3 C19 H19B 103.1(8)
O3 C19 C20 111.10(10)
H19A C19 H19B 110.3(11)
C20 C19 H19A 111.5(8)
C20 C19 H19B 111.6(8)
C19 C20 H20A 109.3(10)
C19 C20 H20B 110.8(10)
C19 C20 H20C 108.7(11)
H20A C20 H20B 107.9(13)
H20A C20 H20C 107.8(14)
H20B C20 H20C 112.4(15)

loop_
_geom_bond_atom_site_label_1
_geom_bond_atom_site_label_2
_geom_bond_distance
O1 C1 1.2151(12)
O2 C18 1.2071(12)
O3 C18 1.3351(12)
O3 C19 1.4639(12)
C1 C2 1.5122(14)
C1 C9 1.4980(14)
C2 C3 1.3579(14)
C2 C10 1.4621(14)
C3 C4 1.4847(13)
C3 C17 1.4890(13)
C4 C5 1.3830(14)
C4 C9 1.3997(14)
C5 H5 0.978(13)
C5 C6 1.4058(14)
C6 H6 0.971(13)
C6 C7 1.3880(16)
C7 H7 0.970(15)
C7 C8 1.4029(16)
C8 H8 0.971(14)
C8 C9 1.3788(14)
C10 H10 0.982(13)
C10 C11 1.3456(14)
C11 C12 1.5036(14)
C11 C16 1.5120(14)
C12 H12A 1.006(13)
C12 H12B 1.019(13)
C12 C13 1.5379(14)
C13 H13A 1.016(14)
C13 H13B 1.009(14)
C13 C14 1.5243(16)
C14 H14A 1.007(14)
C14 H14B 1.016(16)
C14 C15 1.5242(16)
C15 H15A 1.034(13)
C15 H15B 1.006(15)
C15 C16 1.5317(16)
C16 H16A 1.020(16)
C16 H16B 0.994(13)
C17 H17A 0.984(13)
C17 H17B 0.992(14)
C17 C18 1.5173(14)
C19 H19A 0.990(14)
C19 H19B 0.988(14)
C19 C20 1.5031(17)
C20 H20A 0.994(16)
C20 H20B 1.003(17)
C20 H20C 0.973(19)
